data_2015192
loop_
_publ_author_name
'Pavan Kumar, K. V. P.'
'Kumara Swamy, K. C.'

_publ_section_title
;
 Two phosphate--imidazole complexes with and without a hydrogen-bonded
 guest molecule
;
_journal_coeditor_code SK1869
_journal_issue 11
_journal_name_full 'Acta Crystallographica Section C'
_journal_page_first o668
_journal_page_last o670
_journal_paper_doi 10.1107/S0108270105031744
_journal_volume 61
_journal_year 2005
_chemical_formula_iupac 'C3 H5 N2 +,C22 H28 O4 P S-'
_chemical_formula_moiety 'C3 H5 N2 +,C22 H28 O4 P S-'
_chemical_formula_sum 'C25 H33 N2 O4 P S'
_chemical_formula_weight 488.56
_chemical_name_systematic
;
6,6'-di-tert-butyl-4,4'-dimethyl-2,2'-thiodiphenylphosphate
;
_space_group_IT_number 9
_symmetry_cell_setting monoclinic
_symmetry_space_group_name_Hall 'C -2yc'
_symmetry_space_group_name_H-M 'C 1 c 1'
_atom_sites_solution_hydrogens geom
_atom_sites_solution_primary direct
_atom_sites_solution_secondary difmap
_cell_angle_alpha 90.00
_cell_angle_beta 98.0600(10)
_cell_angle_gamma 90.00
_cell_formula_units_Z 4
_cell_length_a 7.6466(6)
_cell_length_b 17.0714(12)
_cell_length_c 19.7596(14)
_cell_measurement_reflns_used 3061
_cell_measurement_temperature 295(2)
_cell_measurement_theta_max 24.62
_cell_measurement_theta_min 2.49
_cell_volume 2553.9(3)
_computing_cell_refinement SMART
_computing_data_collection 'SMART (Bruker, 2000)'
_computing_data_reduction 'SAINT (Bruker, 2000)'
_computing_molecular_graphics 'SHELXTL-NT (Sheldrick, 1999)'
_computing_publication_material SHELXTL-NT
_computing_structure_refinement 'SHELXL97 (Sheldrick, 1997)'
_computing_structure_solution 'SHELXS97 (Sheldrick, 1997)'
_diffrn_ambient_temperature 295(2)
_diffrn_measured_fraction_theta_full 0.962
_diffrn_measured_fraction_theta_max 0.962
_diffrn_measurement_device_type 'Bruker SMART CCD area-detector'
_diffrn_measurement_method '\f and \w scans'
_diffrn_radiation_monochromator graphite
_diffrn_radiation_source 'fine-focus sealed tube'
_diffrn_radiation_type MoK\a
_diffrn_radiation_wavelength 0.71073
_diffrn_reflns_av_R_equivalents 0.0351
_diffrn_reflns_av_sigmaI/netI 0.0457
_diffrn_reflns_limit_h_max 10
_diffrn_reflns_limit_h_min -10
_diffrn_reflns_limit_k_max 21
_diffrn_reflns_limit_k_min -21
_diffrn_reflns_limit_l_max 25
_diffrn_reflns_limit_l_min -26
_diffrn_reflns_number 14692
_diffrn_reflns_theta_full 28.28
_diffrn_reflns_theta_max 28.28
_diffrn_reflns_theta_min 2.08
_diffrn_standards_decay_% 0
_exptl_absorpt_coefficient_mu 0.222
_exptl_absorpt_correction_T_max 0.953
_exptl_absorpt_correction_T_min 0.762
_exptl_absorpt_correction_type empirical
_exptl_absorpt_process_details '(SADABS; Sheldrick, 1996)'
_exptl_crystal_colour colorless
_exptl_crystal_density_diffrn 1.271
_exptl_crystal_density_method 'not measured'
_exptl_crystal_description needle
_exptl_crystal_F_000 1040
_exptl_crystal_size_max 0.44
_exptl_crystal_size_mid 0.30
_exptl_crystal_size_min 0.22
_refine_diff_density_max 0.294
_refine_diff_density_min -0.223
_refine_ls_abs_structure_details 'Flack (1983), 2760 Friedel pairs'
_refine_ls_abs_structure_Flack 0.00(5)
_refine_ls_extinction_method none
_refine_ls_goodness_of_fit_ref 0.929
_refine_ls_hydrogen_treatment constr
_refine_ls_matrix_type full
_refine_ls_number_parameters 306
_refine_ls_number_reflns 5940
_refine_ls_number_restraints 2
_refine_ls_restrained_S_all 0.929
_refine_ls_R_factor_all 0.0528
_refine_ls_R_factor_gt 0.0393
_refine_ls_shift/su_max 0.032
_refine_ls_shift/su_mean 0.001
_refine_ls_structure_factor_coef Fsqd
_refine_ls_weighting_details 'calc w=1/[\s^2^(Fo^2^)+(0.0459P)^2^] where P=(Fo^2^+2Fc^2^)/3'
_refine_ls_weighting_scheme calc
_refine_ls_wR_factor_gt 0.0827
_refine_ls_wR_factor_ref 0.0865
_reflns_number_gt 4683
_reflns_number_total 5940
_reflns_threshold_expression I>2\s(I)
_cod_data_source_file sk1869.cif
_cod_data_source_block I
_cod_depositor_comments
;
The following automatic conversions were performed:
'_symmetry_cell_setting' value 'Monoclinic' changed to 'monoclinic'
according to '/home/saulius/struct/CIF-dictionaries/cif_core.dic'
dictionary named 'cif_core.dic' version 2.4.1 from 2010-06-29.

Automatic conversion script
Id: cif_fix_enum 1527 2010-12-29 10:47:43Z saulius 

The following automatic conversions were performed:

'_symmetry_cell_setting' value 'Monoclinic' changed to 'monoclinic'
according to /home/saulius/struct/CIF-dictionaries/cif_core.dic
dictionary named 'cif_core.dic' version 2.4.1 from 2010-06-29.

Automatic conversion script
Id: cif_fix_values 1715 2011-07-08 13:25:40Z adriana 
;
_cod_original_sg_symbol_Hall C-2yc
_cod_original_sg_symbol_H-M 'C c'
_cod_database_code 2015192
_cod_database_fobs_code 2015192

loop_
_symmetry_equiv_pos_as_xyz
'x, y, z'
'x, -y, z+1/2'
'x+1/2, y+1/2, z'
'x+1/2, -y+1/2, z+1/2'

loop_
_atom_site_label
_atom_site_fract_x
_atom_site_fract_y
_atom_site_fract_z
_atom_site_U_iso_or_equiv
_atom_site_adp_type
_atom_site_calc_flag
_atom_site_refinement_flags
_atom_site_occupancy
_atom_site_disorder_assembly
_atom_site_disorder_group
_atom_site_type_symbol
P1 0.54345(7) 0.37182(3) 0.37566(3) 0.03995(14) Uani d . 1 . . P
S1 0.74489(7) 0.54321(4) 0.45742(3) 0.05102(16) Uani d . 1 . . S
O1 0.5406(2) 0.39253(9) 0.45487(7) 0.0433(4) Uani d . 1 . . O
O2 0.71946(19) 0.41194(8) 0.35522(8) 0.0446(4) Uani d . 1 . . O
O3 0.3879(2) 0.40643(8) 0.33437(8) 0.0458(4) Uani d . 1 . . O
O4 0.5756(2) 0.28704(8) 0.37459(9) 0.0558(4) Uani d . 1 . . O
C1 0.4506(3) 0.45625(12) 0.47710(10) 0.0390(5) Uani d . 1 . . C
C2 0.2920(3) 0.44438(13) 0.50417(11) 0.0400(5) Uani d . 1 . . C
C3 0.2108(3) 0.51174(13) 0.52571(11) 0.0440(5) Uani d . 1 . . C
H3 0.1045 0.5060 0.5430 0.053 Uiso calc R 1 . . H
C4 0.2800(3) 0.58665(13) 0.52265(12) 0.0473(6) Uani d . 1 . . C
C5 0.4402(3) 0.59468(13) 0.49905(12) 0.0448(5) Uani d . 1 . . C
H5 0.4918 0.6440 0.4984 0.054 Uiso calc R 1 . . H
C6 0.5254(3) 0.53035(13) 0.47624(10) 0.0406(5) Uani d . 1 . . C
C7 0.2108(4) 0.36348(14) 0.51318(13) 0.0513(6) Uani d . 1 . . C
C8 0.0495(4) 0.36733(15) 0.55093(16) 0.0656(8) Uani d . 1 . . C
H8A -0.0414 0.3978 0.5248 0.098 Uiso calc R 1 . . H
H8B 0.0823 0.3913 0.5948 0.098 Uiso calc R 1 . . H
H8C 0.0065 0.3153 0.5569 0.098 Uiso calc R 1 . . H
C9 0.3492(4) 0.31146(19) 0.55626(19) 0.0916(12) Uani d . 1 . . C
H9A 0.2973 0.2617 0.5644 0.137 Uiso calc R 1 . . H
H9B 0.3882 0.3367 0.5992 0.137 Uiso calc R 1 . . H
H9C 0.4482 0.3036 0.5321 0.137 Uiso calc R 1 . . H
C10 0.1470(5) 0.32512(19) 0.44296(16) 0.0885(11) Uani d . 1 . . C
H10A 0.0846 0.2776 0.4497 0.133 Uiso calc R 1 . . H
H10B 0.2472 0.3134 0.4204 0.133 Uiso calc R 1 . . H
H10C 0.0699 0.3606 0.4154 0.133 Uiso calc R 1 . . H
C11 0.1837(4) 0.65727(15) 0.54510(17) 0.0682(8) Uani d . 1 . . C
H11A 0.2392 0.7042 0.5319 0.102 Uiso calc R 1 . . H
H11B 0.1877 0.6564 0.5939 0.102 Uiso calc R 1 . . H
H11C 0.0629 0.6561 0.5238 0.102 Uiso calc R 1 . . H
C12 0.7244(3) 0.55170(13) 0.36694(11) 0.0418(5) Uani d . 1 . . C
C13 0.7307(3) 0.62591(14) 0.33836(14) 0.0494(6) Uani d . 1 . . C
H13 0.7293 0.6698 0.3662 0.059 Uiso calc R 1 . . H
C14 0.7390(3) 0.63567(14) 0.27041(13) 0.0501(6) Uani d . 1 . . C
C15 0.7475(3) 0.56845(14) 0.23111(13) 0.0489(6) Uani d . 1 . . C
H15 0.7576 0.5748 0.1851 0.059 Uiso calc R 1 . . H
C16 0.7419(3) 0.49255(13) 0.25613(11) 0.0423(5) Uani d . 1 . . C
C17 0.7243(3) 0.48561(12) 0.32548(11) 0.0391(5) Uani d . 1 . . C
C18 0.7612(3) 0.42223(13) 0.20911(12) 0.0468(6) Uani d . 1 . . C
C19 0.5869(4) 0.37666(17) 0.19470(14) 0.0664(7) Uani d . 1 . . C
H19A 0.6013 0.3332 0.1651 0.100 Uiso calc R 1 . . H
H19B 0.4958 0.4106 0.1730 0.100 Uiso calc R 1 . . H
H19C 0.5545 0.3576 0.2369 0.100 Uiso calc R 1 . . H
C20 0.9089(4) 0.36765(17) 0.24109(15) 0.0686(8) Uani d . 1 . . C
H20A 1.0168 0.3968 0.2512 0.103 Uiso calc R 1 . . H
H20B 0.9248 0.3263 0.2096 0.103 Uiso calc R 1 . . H
H20C 0.8778 0.3456 0.2825 0.103 Uiso calc R 1 . . H
C21 0.8091(5) 0.44871(18) 0.13963(15) 0.0773(9) Uani d . 1 . . C
H21A 0.9208 0.4753 0.1464 0.116 Uiso calc R 1 . . H
H21B 0.7196 0.4836 0.1181 0.116 Uiso calc R 1 . . H
H21C 0.8167 0.4038 0.1110 0.116 Uiso calc R 1 . . H
C22 0.7438(4) 0.71533(15) 0.23820(16) 0.0699(8) Uani d . 1 . . C
H22A 0.6326 0.7256 0.2106 0.105 Uiso calc R 1 . . H
H22B 0.8365 0.7169 0.2101 0.105 Uiso calc R 1 . . H
H22C 0.7655 0.7544 0.2734 0.105 Uiso calc R 1 . . H
N1 0.6800(3) 0.16290(12) 0.31256(11) 0.0562(5) Uani d . 1 . . N
H1N 0.6416 0.2045 0.3301 0.067 Uiso calc R 1 . . H
N2 0.7631(3) 0.04499(11) 0.30055(11) 0.0521(5) Uani d . 1 . . N
H2N 0.7882 -0.0034 0.3090 0.063 Uiso calc R 1 . . H
C23 0.7004(3) 0.09434(16) 0.34190(13) 0.0581(7) Uani d . 1 . . C
H23 0.6745 0.0824 0.3853 0.070 Uiso calc R 1 . . H
C24 0.7295(4) 0.15700(16) 0.25018(15) 0.0676(8) Uani d . 1 . . C
H24 0.7279 0.1969 0.2181 0.081 Uiso calc R 1 . . H
C25 0.7813(4) 0.08324(16) 0.24281(15) 0.0623(7) Uani d . 1 . . C
H25 0.8224 0.0622 0.2046 0.075 Uiso calc R 1 . . H

loop_
_atom_site_aniso_label
_atom_site_aniso_U_11
_atom_site_aniso_U_22
_atom_site_aniso_U_33
_atom_site_aniso_U_12
_atom_site_aniso_U_13
_atom_site_aniso_U_23
P1 0.0516(3) 0.0315(3) 0.0386(3) 0.0089(3) 0.0128(2) -0.0005(2)
S1 0.0421(3) 0.0654(4) 0.0461(3) -0.0048(3) 0.0080(2) -0.0148(3)
O1 0.0521(9) 0.0392(8) 0.0405(9) 0.0136(7) 0.0129(7) 0.0015(6)
O2 0.0494(9) 0.0400(9) 0.0467(9) 0.0102(7) 0.0143(7) 0.0009(7)
O3 0.0539(10) 0.0391(8) 0.0451(9) 0.0034(7) 0.0090(7) 0.0027(7)
O4 0.0789(12) 0.0356(8) 0.0577(10) 0.0134(8) 0.0261(9) 0.0029(8)
C1 0.0448(12) 0.0416(12) 0.0308(11) 0.0113(10) 0.0058(9) -0.0046(9)
C2 0.0449(12) 0.0389(12) 0.0370(11) 0.0058(9) 0.0080(9) -0.0003(9)
C3 0.0431(13) 0.0440(13) 0.0467(13) 0.0044(10) 0.0132(10) -0.0052(10)
C4 0.0500(14) 0.0418(13) 0.0511(14) 0.0046(10) 0.0098(11) -0.0115(10)
C5 0.0500(13) 0.0375(12) 0.0481(13) -0.0028(10) 0.0104(10) -0.0094(10)
C6 0.0382(11) 0.0472(13) 0.0370(12) -0.0016(10) 0.0077(9) -0.0073(10)
C7 0.0633(15) 0.0414(13) 0.0544(14) 0.0046(11) 0.0260(12) 0.0014(11)
C8 0.0722(19) 0.0532(16) 0.0766(19) -0.0003(13) 0.0286(15) 0.0053(14)
C9 0.097(3) 0.068(2) 0.120(3) 0.0305(18) 0.051(2) 0.0466(19)
C10 0.121(3) 0.073(2) 0.080(2) -0.047(2) 0.044(2) -0.0231(17)
C11 0.0605(17) 0.0520(15) 0.096(2) 0.0081(13) 0.0245(16) -0.0220(15)
C12 0.0366(12) 0.0474(13) 0.0427(13) -0.0007(10) 0.0106(9) -0.0065(10)
C13 0.0429(13) 0.0397(13) 0.0662(16) -0.0009(10) 0.0106(11) -0.0116(11)
C14 0.0444(13) 0.0423(13) 0.0627(16) -0.0004(10) 0.0038(11) -0.0011(11)
C15 0.0489(14) 0.0485(14) 0.0491(14) 0.0012(10) 0.0060(11) 0.0054(11)
C16 0.0405(12) 0.0427(13) 0.0449(13) 0.0032(10) 0.0100(10) -0.0028(10)
C17 0.0346(11) 0.0385(11) 0.0453(13) 0.0041(9) 0.0095(9) -0.0006(9)
C18 0.0565(14) 0.0440(13) 0.0424(13) -0.0002(11) 0.0156(11) -0.0048(10)
C19 0.0734(18) 0.0698(18) 0.0586(17) -0.0136(15) 0.0178(14) -0.0209(13)
C20 0.0727(19) 0.0664(19) 0.0684(18) 0.0209(15) 0.0166(15) -0.0147(14)
C21 0.114(3) 0.0676(19) 0.0580(17) -0.0056(17) 0.0398(17) -0.0084(14)
C22 0.079(2) 0.0424(15) 0.086(2) 0.0007(13) 0.0037(15) 0.0074(14)
N1 0.0596(13) 0.0456(12) 0.0624(14) 0.0178(10) 0.0051(11) -0.0119(10)
N2 0.0560(13) 0.0370(11) 0.0603(13) 0.0115(9) -0.0025(10) -0.0022(9)
C23 0.0669(17) 0.0590(16) 0.0471(14) 0.0184(13) 0.0034(12) 0.0003(13)
C24 0.085(2) 0.0488(15) 0.0744(19) 0.0150(14) 0.0312(16) 0.0095(13)
C25 0.0752(18) 0.0525(16) 0.0628(17) 0.0160(13) 0.0217(14) -0.0048(13)

loop_
_atom_type_symbol
_atom_type_description
_atom_type_scat_dispersion_real
_atom_type_scat_dispersion_imag
_atom_type_scat_source
C C 0.0033 0.0016 'International Tables Vol C Tables 4.2.6.8 and 6.1.1.4'
H H 0.0000 0.0000 'International Tables Vol C Tables 4.2.6.8 and 6.1.1.4'
N N 0.0061 0.0033 'International Tables Vol C Tables 4.2.6.8 and 6.1.1.4'
O O 0.0106 0.0060 'International Tables Vol C Tables 4.2.6.8 and 6.1.1.4'
P P 0.1023 0.0942 'International Tables Vol C Tables 4.2.6.8 and 6.1.1.4'
S S 0.1246 0.1234 'International Tables Vol C Tables 4.2.6.8 and 6.1.1.4'

loop_
_geom_angle_atom_site_label_1
_geom_angle_atom_site_label_2
_geom_angle_atom_site_label_3
_geom_angle
_geom_angle_publ_flag
O3 P1 O4 120.85(10) y
O3 P1 O1 109.38(9) y
O4 P1 O1 104.82(9) y
O3 P1 O2 109.24(9) y
O4 P1 O2 105.53(9) y
O1 P1 O2 106.03(9) y
C12 S1 C6 105.47(10) ?
C1 O1 P1 123.66(13) ?
C17 O2 P1 124.25(13) ?
C6 C1 O1 119.03(19) ?
C6 C1 C2 120.93(19) ?
O1 C1 C2 119.91(19) ?
C3 C2 C1 116.1(2) ?
C3 C2 C7 119.96(19) ?
C1 C2 C7 123.92(19) ?
C4 C3 C2 123.7(2) ?
C4 C3 H3 118.2 ?
C2 C3 H3 118.2 ?
C5 C4 C3 118.0(2) ?
C5 C4 C11 120.9(2) ?
C3 C4 C11 121.1(2) ?
C4 C5 C6 120.8(2) ?
C4 C5 H5 119.6 ?
C6 C5 H5 119.6 ?
C5 C6 C1 120.3(2) ?
C5 C6 S1 118.03(17) ?
C1 C6 S1 121.06(16) ?
C8 C7 C2 112.64(19) ?
C8 C7 C9 107.0(2) ?
C2 C7 C9 108.9(2) ?
C8 C7 C10 106.3(2) ?
C2 C7 C10 111.0(2) ?
C9 C7 C10 110.8(2) ?
C7 C8 H8A 109.5 ?
C7 C8 H8B 109.5 ?
H8A C8 H8B 109.5 ?
C7 C8 H8C 109.5 ?
H8A C8 H8C 109.5 ?
H8B C8 H8C 109.5 ?
C7 C9 H9A 109.5 ?
C7 C9 H9B 109.5 ?
H9A C9 H9B 109.5 ?
C7 C9 H9C 109.5 ?
H9A C9 H9C 109.5 ?
H9B C9 H9C 109.5 ?
C7 C10 H10A 109.5 ?
C7 C10 H10B 109.5 ?
H10A C10 H10B 109.5 ?
C7 C10 H10C 109.5 ?
H10A C10 H10C 109.5 ?
H10B C10 H10C 109.5 ?
C4 C11 H11A 109.5 ?
C4 C11 H11B 109.5 ?
H11A C11 H11B 109.5 ?
C4 C11 H11C 109.5 ?
H11A C11 H11C 109.5 ?
H11B C11 H11C 109.5 ?
C13 C12 C17 119.7(2) ?
C13 C12 S1 118.64(17) ?
C17 C12 S1 121.16(17) ?
C14 C13 C12 121.4(2) ?
C14 C13 H13 119.3 ?
C12 C13 H13 119.3 ?
C13 C14 C15 117.5(2) ?
C13 C14 C22 122.3(2) ?
C15 C14 C22 120.2(2) ?
C16 C15 C14 124.3(2) ?
C16 C15 H15 117.8 ?
C14 C15 H15 117.8 ?
C15 C16 C17 116.0(2) ?
C15 C16 C18 120.2(2) ?
C17 C16 C18 123.8(2) ?
O2 C17 C12 118.77(19) ?
O2 C17 C16 120.11(19) ?
C12 C17 C16 120.9(2) ?
C20 C18 C19 109.8(2) ?
C20 C18 C21 107.1(2) ?
C19 C18 C21 107.0(2) ?
C20 C18 C16 110.7(2) ?
C19 C18 C16 110.68(19) ?
C21 C18 C16 111.42(19) ?
C18 C19 H19A 109.5 ?
C18 C19 H19B 109.5 ?
H19A C19 H19B 109.5 ?
C18 C19 H19C 109.5 ?
H19A C19 H19C 109.5 ?
H19B C19 H19C 109.5 ?
C18 C20 H20A 109.5 ?
C18 C20 H20B 109.5 ?
H20A C20 H20B 109.5 ?
C18 C20 H20C 109.5 ?
H20A C20 H20C 109.5 ?
H20B C20 H20C 109.5 ?
C18 C21 H21A 109.5 ?
C18 C21 H21B 109.5 ?
H21A C21 H21B 109.5 ?
C18 C21 H21C 109.5 ?
H21A C21 H21C 109.5 ?
H21B C21 H21C 109.5 ?
C14 C22 H22A 109.5 ?
C14 C22 H22B 109.5 ?
H22A C22 H22B 109.5 ?
C14 C22 H22C 109.5 ?
H22A C22 H22C 109.5 ?
H22B C22 H22C 109.5 ?
C23 N1 C24 108.0(2) ?
C23 N1 H1N 126.0 ?
C24 N1 H1N 126.0 ?
C23 N2 C25 108.0(2) ?
C23 N2 H2N 126.0 ?
C25 N2 H2N 126.0 ?
N1 C23 N2 109.3(2) ?
N1 C23 H23 125.3 ?
N2 C23 H23 125.3 ?
C25 C24 N1 107.3(2) ?
C25 C24 H24 126.4 ?
N1 C24 H24 126.4 ?
C24 C25 N2 107.4(2) ?
C24 C25 H25 126.3 ?
N2 C25 H25 126.3 ?

loop_
_geom_bond_atom_site_label_1
_geom_bond_atom_site_label_2
_geom_bond_site_symmetry_2
_geom_bond_distance
_geom_bond_publ_flag
P1 O3 . 1.4687(16) y
P1 O4 . 1.4688(15) y
P1 O1 . 1.6077(15) y
P1 O2 . 1.6112(16) y
S1 C12 . 1.779(2) ?
S1 C6 . 1.783(2) ?
O1 C1 . 1.391(2) ?
O2 C17 . 1.391(2) ?
C1 C6 . 1.389(3) ?
C1 C2 . 1.407(3) ?
C2 C3 . 1.401(3) ?
C2 C7 . 1.535(3) ?
C3 C4 . 1.389(3) ?
C3 H3 . 0.9300 ?
C4 C5 . 1.377(3) ?
C4 C11 . 1.512(3) ?
C5 C6 . 1.384(3) ?
C5 H5 . 0.9300 ?
C7 C8 . 1.529(4) ?
C7 C9 . 1.543(4) ?
C7 C10 . 1.550(4) ?
C8 H8A . 0.9600 ?
C8 H8B . 0.9600 ?
C8 H8C . 0.9600 ?
C9 H9A . 0.9600 ?
C9 H9B . 0.9600 ?
C9 H9C . 0.9600 ?
C10 H10A . 0.9600 ?
C10 H10B . 0.9600 ?
C10 H10C . 0.9600 ?
C11 H11A . 0.9600 ?
C11 H11B . 0.9600 ?
C11 H11C . 0.9600 ?
C12 C13 . 1.391(3) ?
C12 C17 . 1.394(3) ?
C13 C14 . 1.363(3) ?
C13 H13 . 0.9300 ?
C14 C15 . 1.392(3) ?
C14 C22 . 1.504(3) ?
C15 C16 . 1.390(3) ?
C15 H15 . 0.9300 ?
C16 C17 . 1.401(3) ?
C16 C18 . 1.538(3) ?
C18 C20 . 1.531(4) ?
C18 C19 . 1.535(4) ?
C18 C21 . 1.537(4) ?
C19 H19A . 0.9600 ?
C19 H19B . 0.9600 ?
C19 H19C . 0.9600 ?
C20 H20A . 0.9600 ?
C20 H20B . 0.9600 ?
C20 H20C . 0.9600 ?
C21 H21A . 0.9600 ?
C21 H21B . 0.9600 ?
C21 H21C . 0.9600 ?
C22 H22A . 0.9600 ?
C22 H22B . 0.9600 ?
C22 H22C . 0.9600 ?
N1 C23 . 1.306(3) ?
N1 C24 . 1.343(3) ?
N1 H1N . 0.8600 ?
N2 C23 . 1.310(3) ?
N2 C25 . 1.339(3) ?
N2 H2N . 0.8600 ?
C23 H23 . 0.9300 ?
C24 C25 . 1.334(4) ?
C24 H24 . 0.9300 ?
C25 H25 . 0.9300 ?

loop_
_geom_hbond_atom_site_label_D
_geom_hbond_atom_site_label_H
_geom_hbond_atom_site_label_A
_geom_hbond_site_symmetry_A
_geom_hbond_distance_DH
_geom_hbond_distance_HA
_geom_hbond_distance_DA
_geom_hbond_angle_DHA
N1 H1N O4 . 0.86 1.77 2.628(2) 174
N2 H2N O3 3_545 0.86 1.76 2.603(2) 167

loop_
_cod_related_entry_id
_cod_related_entry_database
_cod_related_entry_code
1 ChemSpider 30654033
